data_4309514
loop_
_publ_author_name
'Jian-Ping Ma'
'Yu-Bin Dong'
'Ru-Qi Huang'
'Mark D. Smith'
'Cheng-Yong Su'

_publ_section_title
;
Spontaneously Resolved Chiral Three-Fold Interpenetrating Diamondoidlike
Cu(II) Coordination Polymers with Temperature-Driven Crystal-to-Crystal
Transformation
;
_journal_name_full 'Inorganic Chemistry'
_journal_page_first 6143
_journal_page_last 6145
_journal_paper_doi 10.1021/ic0505504
_journal_volume 44
_journal_year 2005
_chemical_formula_sum 'C24 H22 Cl2 Cu N8 O12'
_chemical_formula_weight 748.94
_chemical_name_systematic
; 
 ? 
;
_space_group_IT_number 92
_symmetry_cell_setting tetragonal
_symmetry_space_group_name_Hall 'P 4abw 2nw'
_symmetry_space_group_name_H-M 'P 41 21 2'
_atom_sites_solution_hydrogens geom
_atom_sites_solution_primary direct
_atom_sites_solution_secondary difmap
_audit_creation_method SHELXL-97
_cell_angle_alpha 90.00
_cell_angle_beta 90.00
_cell_angle_gamma 90.00
_cell_formula_units_Z 4
_cell_length_a 16.403(2)
_cell_length_b 16.403(2)
_cell_length_c 13.905(3)
_cell_measurement_temperature 293(2)
_cell_volume 3741.3(10)
_computing_structure_refinement 'SHELXL-97 (Sheldrick, 1997)'
_computing_structure_solution 'SHELXS-97 (Sheldrick, 1990)'
_diffrn_ambient_temperature 293(2)
_diffrn_measured_fraction_theta_full 0.995
_diffrn_measured_fraction_theta_max 0.995
_diffrn_measurement_device_type CCD
_diffrn_radiation_monochromator graphite
_diffrn_radiation_source 'fine-focus sealed tube'
_diffrn_radiation_type MoK\a
_diffrn_radiation_wavelength 0.71073
_diffrn_reflns_av_R_equivalents 0.1317
_diffrn_reflns_av_sigmaI/netI 0.0852
_diffrn_reflns_limit_h_max 19
_diffrn_reflns_limit_h_min -19
_diffrn_reflns_limit_k_max 17
_diffrn_reflns_limit_k_min -19
_diffrn_reflns_limit_l_max 13
_diffrn_reflns_limit_l_min -16
_diffrn_reflns_number 19766
_diffrn_reflns_theta_full 24.99
_diffrn_reflns_theta_max 24.99
_diffrn_reflns_theta_min 2.48
_exptl_absorpt_coefficient_mu 0.788
_exptl_absorpt_correction_type SADABS
_exptl_crystal_colour 'Deep Blue'
_exptl_crystal_density_diffrn 1.330
_exptl_crystal_density_method 'not measured'
_exptl_crystal_description Block
_exptl_crystal_F_000 1524
_exptl_crystal_size_max 0.52
_exptl_crystal_size_mid 0.44
_exptl_crystal_size_min 0.24
_refine_diff_density_max 0.570
_refine_diff_density_min -0.347
_refine_diff_density_rms 0.100
_refine_ls_abs_structure_details 'Flack H D (1983), Acta Cryst. A39, 876-881'
_refine_ls_abs_structure_Flack 0.04(4)
_refine_ls_extinction_method none
_refine_ls_goodness_of_fit_ref 0.979
_refine_ls_hydrogen_treatment mixed
_refine_ls_matrix_type full
_refine_ls_number_parameters 272
_refine_ls_number_reflns 3296
_refine_ls_number_restraints 133
_refine_ls_restrained_S_all 0.998
_refine_ls_R_factor_all 0.1084
_refine_ls_R_factor_gt 0.0710
_refine_ls_shift/su_max 0.001
_refine_ls_shift/su_mean 0.000
_refine_ls_structure_factor_coef Fsqd
_refine_ls_weighting_details 'calc w=1/[\s^2^(Fo^2^)+(0.1000P)^2^+0.0000P] where P=(Fo^2^+2Fc^2^)/3'
_refine_ls_weighting_scheme calc
_refine_ls_wR_factor_gt 0.1689
_refine_ls_wR_factor_ref 0.1871
_reflns_number_gt 1954
_reflns_number_total 3296
_reflns_threshold_expression >2sigma(I)
_cod_data_source_file ic0505504si20050727_101608.cif
_cod_data_source_block 1a'
_cod_depositor_comments
;
The following automatic conversions were performed:
'_symmetry_cell_setting' value 'Tetragonal' changed to 'tetragonal'
according to '/home/saulius/struct/CIF-dictionaries/cif_core.dic'
dictionary named 'cif_core.dic' version 2.4.1 from 2010-06-29.

Automatic conversion script
Id: cif_fix_enum 1527 2010-12-29 10:47:43Z saulius 
;
_cod_original_cell_volume 3741.6(10)
_cod_database_code 4309514

loop_
_symmetry_equiv_pos_as_xyz
'x, y, z'
'-x, -y, z+1/2'
'-y+1/2, x+1/2, z+1/4'
'y+1/2, -x+1/2, z+3/4'
'-x+1/2, y+1/2, -z+1/4'
'x+1/2, -y+1/2, -z+3/4'
'y, x, -z'
'-y, -x, -z+1/2'

loop_
_atom_site_label
_atom_site_type_symbol
_atom_site_fract_x
_atom_site_fract_y
_atom_site_fract_z
_atom_site_U_iso_or_equiv
_atom_site_adp_type
_atom_site_occupancy
_atom_site_symmetry_multiplicity
_atom_site_calc_flag
_atom_site_refinement_flags
_atom_site_disorder_assembly
_atom_site_disorder_group
Cu1 Cu 0.31741(3) 0.31741(3) 0.5000 0.0618(2) Uani 1 2 d S . .
O1 O 0.4136(2) 0.4136(2) 0.5000 0.0833(15) Uani 1 2 d S . .
H1 H 0.444(2) 0.385(2) 0.525(3) 0.063(14) Uiso 1 1 d . . .
O2 O 0.07246(17) 0.35435(17) 0.90451(19) 0.0610(8) Uani 1 1 d . . .
N1 N -0.1116(2) 0.2573(2) 1.1645(2) 0.0687(11) Uani 1 1 d . . .
H1B H -0.1421 0.2291 1.2024 0.082 Uiso 1 1 calc R . .
N2 N 0.0553(2) 0.4696(2) 0.9818(3) 0.0765(12) Uani 1 1 d . . .
N3 N 0.1097(2) 0.4826(2) 0.9053(3) 0.0738(12) Uani 1 1 d . . .
N4 N 0.2542(2) 0.3510(2) 0.6157(2) 0.0594(10) Uani 1 1 d . . .
C1 C -0.0738(3) 0.2220(3) 1.0901(3) 0.0742(15) Uani 1 1 d . . .
H1C H -0.0805 0.1663 1.0803 0.089 Uiso 1 1 calc R . .
C2 C -0.0267(3) 0.2640(3) 1.0293(3) 0.0764(16) Uani 1 1 d . . .
H2B H -0.0016 0.2374 0.9782 0.092 Uiso 1 1 calc R . .
C3 C -0.0151(3) 0.3470(3) 1.0420(3) 0.0636(13) Uani 1 1 d . . .
C4 C -0.0549(3) 0.3829(3) 1.1205(3) 0.0700(14) Uani 1 1 d . . .
H4A H -0.0494 0.4385 1.1323 0.084 Uiso 1 1 calc R . .
C5 C -0.1012(3) 0.3363(3) 1.1785(3) 0.0711(15) Uani 1 1 d . . .
H5A H -0.1269 0.3607 1.2307 0.085 Uiso 1 1 calc R . .
C6 C 0.0372(3) 0.3941(3) 0.9797(3) 0.0632(13) Uani 1 1 d . . .
C7 C 0.1173(2) 0.4135(3) 0.8625(3) 0.0563(12) Uani 1 1 d . . .
C8 C 0.1639(2) 0.3937(2) 0.7780(3) 0.0527(12) Uani 1 1 d . . .
C9 C 0.1657(3) 0.3131(3) 0.7439(3) 0.0737(14) Uani 1 1 d . . .
H9A H 0.1361 0.2723 0.7745 0.088 Uiso 1 1 calc R . .
C10 C 0.2114(3) 0.2963(3) 0.6657(3) 0.0785(16) Uani 1 1 d . . .
H10A H 0.2132 0.2424 0.6451 0.094 Uiso 1 1 calc R . .
C11 C 0.2526(3) 0.4279(3) 0.6496(4) 0.0733(16) Uani 1 1 d . . .
H11A H 0.2820 0.4678 0.6173 0.088 Uiso 1 1 calc R . .
C12 C 0.2090(3) 0.4498(3) 0.7305(3) 0.0650(13) Uani 1 1 d . . .
H12A H 0.2107 0.5034 0.7524 0.078 Uiso 1 1 calc R . .
O1W O 1.6095(8) 1.4248(5) 0.9510(9) 0.186(5) Uani 0.50 1 d PU . .
Cl1 Cl 1.12827(12) 1.12827(12) 0.5000 0.1336(10) Uani 1 2 d SD . .
O6 O 1.1076(8) 1.0510(6) 0.4648(11) 0.190(6) Uani 0.35 1 d PDU . .
O5 O 1.0801(6) 1.1545(7) 0.5843(7) 0.122(5) Uani 0.35 1 d PD . .
O4 O 1.1106(6) 1.1851(7) 0.4232(6) 0.225(5) Uani 0.65 1 d PDU . .
O3 O 1.2121(4) 1.1331(5) 0.5262(6) 0.151(3) Uani 0.65 1 d PDU . .
Cl2 Cl 1.3926(6) 1.2917(6) 0.9873(7) 0.390(11) Uiso 0.25 1 d PD . .
O7 O 1.4844(6) 1.3064(8) 0.9909(10) 0.186(9) Uani 0.25 1 d PD . .
O8 O 1.3774(5) 1.2064(5) 0.9503(7) 0.331(8) Uani 0.50 1 d PDU . .
O9 O 1.3537(10) 1.3527(8) 0.9209(10) 0.46(4) Uiso 0.25 1 d PD . .
O10 O 1.3571(10) 1.2996(10) 1.0863(9) 0.271(17) Uiso 0.25 1 d PD . .
Cl3 Cl 1.3081(4) 1.2369(4) 0.9236(5) 0.245(4) Uani 0.25 1 d PDU . .
O11 O 1.3204(9) 1.3041(6) 0.8691(9) 0.256(9) Uani 0.25 1 d PDU . .
O12 O 1.2613(7) 1.2613(7) 1.0000 0.412(19) Uiso 0.50 2 d SPD . .
O13 O 1.2664(8) 1.1820(8) 0.8721(11) 0.298(17) Uiso 0.25 1 d PD . .

loop_
_atom_site_aniso_label
_atom_site_aniso_U_11
_atom_site_aniso_U_22
_atom_site_aniso_U_33
_atom_site_aniso_U_23
_atom_site_aniso_U_13
_atom_site_aniso_U_12
Cu1 0.0642(3) 0.0642(3) 0.0570(4) -0.0010(3) 0.0010(3) 0.0028(4)
O1 0.0757(19) 0.0757(19) 0.098(3) -0.001(2) 0.001(2) -0.007(3)
O2 0.0588(17) 0.0617(18) 0.0625(17) -0.0073(14) 0.0070(15) -0.0038(14)
N1 0.070(2) 0.072(3) 0.064(2) -0.004(2) 0.004(2) -0.009(2)
N2 0.073(2) 0.072(2) 0.084(2) -0.028(2) 0.023(2) -0.014(2)
N3 0.073(2) 0.065(2) 0.083(3) -0.015(2) 0.018(2) -0.0177(19)
N4 0.061(2) 0.049(2) 0.068(2) -0.0035(17) 0.0041(18) 0.0028(17)
C1 0.088(3) 0.072(3) 0.063(3) -0.011(3) 0.019(3) 0.000(3)
C2 0.080(3) 0.074(3) 0.074(3) -0.028(2) 0.019(3) -0.015(3)
C3 0.058(3) 0.073(3) 0.060(2) -0.013(2) 0.002(2) 0.001(2)
C4 0.070(3) 0.053(3) 0.087(3) -0.014(2) 0.012(3) -0.006(2)
C5 0.067(3) 0.062(3) 0.084(3) -0.016(3) 0.022(3) 0.011(2)
C6 0.049(2) 0.073(3) 0.067(3) -0.024(2) 0.006(2) -0.001(2)
C7 0.049(2) 0.057(3) 0.063(3) -0.007(2) 0.002(2) -0.003(2)
C8 0.048(2) 0.054(2) 0.057(2) -0.002(2) -0.0060(19) -0.0028(19)
C9 0.088(3) 0.054(2) 0.079(3) 0.007(3) 0.016(3) -0.011(3)
C10 0.092(4) 0.064(3) 0.079(3) -0.019(3) 0.026(3) -0.007(3)
C11 0.076(3) 0.058(3) 0.087(4) -0.001(3) 0.010(3) -0.009(2)
C12 0.077(3) 0.050(2) 0.068(3) -0.007(2) 0.010(2) -0.007(2)
O1W 0.269(12) 0.040(4) 0.250(10) -0.007(6) 0.068(9) -0.012(6)
Cl1 0.1052(10) 0.1052(10) 0.190(3) 0.0167(13) -0.0167(13) 0.0190(14)
O6 0.171(10) 0.144(10) 0.257(13) -0.066(9) -0.090(10) -0.057(9)
O5 0.081(7) 0.137(11) 0.148(10) -0.001(8) 0.058(7) 0.009(7)
O4 0.146(7) 0.306(12) 0.222(10) 0.025(10) -0.017(7) -0.018(9)
O3 0.107(5) 0.166(7) 0.181(7) -0.032(6) -0.023(5) 0.026(5)
O7 0.161(14) 0.145(13) 0.25(2) 0.087(17) 0.062(16) 0.103(12)
O8 0.289(15) 0.337(14) 0.367(14) 0.213(12) 0.013(13) 0.067(13)
Cl3 0.151(7) 0.321(7) 0.262(6) 0.236(5) -0.005(6) 0.066(6)
O11 0.200(16) 0.286(17) 0.281(17) 0.175(15) 0.009(16) 0.033(16)

loop_
_atom_type_symbol
_atom_type_description
_atom_type_scat_dispersion_real
_atom_type_scat_dispersion_imag
_atom_type_scat_source
C C 0.0033 0.0016 'International Tables Vol C Tables 4.2.6.8 and 6.1.1.4'
H H 0.0000 0.0000 'International Tables Vol C Tables 4.2.6.8 and 6.1.1.4'
N N 0.0061 0.0033 'International Tables Vol C Tables 4.2.6.8 and 6.1.1.4'
O O 0.0106 0.0060 'International Tables Vol C Tables 4.2.6.8 and 6.1.1.4'
Cl Cl 0.1484 0.1585 'International Tables Vol C Tables 4.2.6.8 and 6.1.1.4'
Cu Cu 0.3201 1.2651 'International Tables Vol C Tables 4.2.6.8 and 6.1.1.4'

loop_
_geom_angle_atom_site_label_1
_geom_angle_atom_site_label_2
_geom_angle_atom_site_label_3
_geom_angle
_geom_angle_site_symmetry_1
_geom_angle_site_symmetry_3
_geom_angle_publ_flag
N4 Cu1 N4 160.2(2) . 7_556 ?
N4 Cu1 N1 89.56(14) . 6_556 ?
N4 Cu1 N1 90.03(14) 7_556 6_556 ?
N4 Cu1 N1 90.03(14) . 3_554 ?
N4 Cu1 N1 89.56(14) 7_556 3_554 ?
N1 Cu1 N1 177.6(2) 6_556 3_554 ?
N4 Cu1 O1 99.92(10) . . ?
N4 Cu1 O1 99.92(10) 7_556 . ?
N1 Cu1 O1 91.19(11) 6_556 . ?
N1 Cu1 O1 91.19(11) 3_554 . ?
C7 O2 C6 102.7(3) . . ?
C5 N1 C1 118.6(4) . . ?
C5 N1 Cu1 124.7(3) . 4_455 ?
C1 N1 Cu1 116.7(3) . 4_455 ?
C6 N2 N3 106.2(3) . . ?
C7 N3 N2 106.1(3) . . ?
C10 N4 C11 115.9(4) . . ?
C10 N4 Cu1 120.5(3) . . ?
C11 N4 Cu1 123.5(3) . . ?
C2 C1 N1 122.3(5) . . ?
C1 C2 C3 120.3(5) . . ?
C2 C3 C4 116.7(4) . . ?
C2 C3 C6 122.1(4) . . ?
C4 C3 C6 121.2(4) . . ?
C5 C4 C3 119.3(4) . . ?
N1 C5 C4 122.8(4) . . ?
N2 C6 O2 112.6(4) . . ?
N2 C6 C3 130.2(4) . . ?
O2 C6 C3 117.2(4) . . ?
N3 C7 O2 112.4(4) . . ?
N3 C7 C8 128.8(4) . . ?
O2 C7 C8 118.8(4) . . ?
C12 C8 C9 117.6(4) . . ?
C12 C8 C7 122.5(4) . . ?
C9 C8 C7 119.9(4) . . ?
C10 C9 C8 118.5(4) . . ?
N4 C10 C9 125.0(4) . . ?
N4 C11 C12 122.6(4) . . ?
C8 C12 C11 120.3(4) . . ?
O6 Cl1 O6 71.5(12) 7_556 . ?
O6 Cl1 O3 142.9(7) 7_556 . ?
O6 Cl1 O3 111.9(6) . . ?
O6 Cl1 O3 111.9(6) 7_556 7_556 ?
O6 Cl1 O3 142.9(7) . 7_556 ?
O3 Cl1 O3 87.6(7) . 7_556 ?
O6 Cl1 O4 106.1(7) 7_556 7_556 ?
O6 Cl1 O4 103.4(7) . 7_556 ?
O3 Cl1 O4 36.9(5) . 7_556 ?
O3 Cl1 O4 110.3(6) 7_556 7_556 ?
O6 Cl1 O4 103.4(7) 7_556 . ?
O6 Cl1 O4 106.1(7) . . ?
O3 Cl1 O4 110.3(6) . . ?
O3 Cl1 O4 36.9(5) 7_556 . ?
O4 Cl1 O4 143.4(9) 7_556 . ?
O6 Cl1 O5 46.3(7) 7_556 . ?
O6 Cl1 O5 114.3(8) . . ?
O3 Cl1 O5 107.3(5) . . ?
O3 Cl1 O5 87.2(6) 7_556 . ?
O4 Cl1 O5 79.5(6) 7_556 . ?
O4 Cl1 O5 106.9(6) . . ?
O6 Cl1 O5 114.3(8) 7_556 7_556 ?
O6 Cl1 O5 46.3(7) . 7_556 ?
O3 Cl1 O5 87.2(6) . 7_556 ?
O3 Cl1 O5 107.3(5) 7_556 7_556 ?
O4 Cl1 O5 106.9(6) 7_556 7_556 ?
O4 Cl1 O5 79.5(6) . 7_556 ?
O5 Cl1 O5 160.2(9) . 7_556 ?
O5 O6 Cl1 70.4(6) 7_556 . ?
O5 O6 O6 120.3(9) 7_556 7_556 ?
Cl1 O6 O6 54.2(6) . 7_556 ?
O6 O5 Cl1 63.3(7) 7_556 . ?
O3 O4 Cl1 70.3(7) 7_556 . ?
O4 O3 Cl1 72.8(7) 7_556 . ?
O10 Cl2 O9 110.0(9) . . ?
O10 Cl2 O8 109.1(8) . . ?
O9 Cl2 O8 109.7(8) . . ?
O10 Cl2 O7 109.8(9) . . ?
O9 Cl2 O7 109.6(9) . . ?
O8 Cl2 O7 108.7(8) . . ?
O10 Cl2 O9 30.6(9) . 7_557 ?
O9 Cl2 O9 84.4(9) . 7_557 ?
O8 Cl2 O9 136.1(9) . 7_557 ?
O7 Cl2 O9 104.6(9) . 7_557 ?
O10 Cl2 Cl3 100.8(8) . . ?
O9 Cl2 Cl3 73.5(7) . . ?
O8 Cl2 Cl3 43.4(4) . . ?
O7 Cl2 Cl3 145.2(8) . . ?
O9 Cl2 Cl3 110.2(7) 7_557 . ?
O10 Cl2 O11 120.4(9) . . ?
O9 Cl2 O11 36.0(7) . . ?
O8 Cl2 O11 73.8(6) . . ?
O7 Cl2 O11 125.8(8) . . ?
O9 Cl2 O11 108.2(8) 7_557 . ?
Cl3 Cl2 O11 40.2(4) . . ?
O10 Cl2 O10 96.9(8) . 7_557 ?
O9 Cl2 O10 20.7(8) . 7_557 ?
O8 Cl2 O10 100.7(7) . 7_557 ?
O7 Cl2 O10 130.1(9) . 7_557 ?
O9 Cl2 O10 77.9(8) 7_557 7_557 ?
Cl3 Cl2 O10 59.0(5) . 7_557 ?
O11 Cl2 O10 31.2(5) . 7_557 ?
O10 Cl2 Cl2 62.1(8) . 7_557 ?
O9 Cl2 Cl2 47.9(7) . 7_557 ?
O8 Cl2 Cl2 125.6(5) . 7_557 ?
O7 Cl2 Cl2 125.1(6) . 7_557 ?
O9 Cl2 Cl2 39.4(5) 7_557 7_557 ?
Cl3 Cl2 Cl2 83.6(4) . 7_557 ?
O11 Cl2 Cl2 69.2(6) . 7_557 ?
O10 Cl2 Cl2 38.5(4) 7_557 7_557 ?
Cl3 O8 Cl2 83.5(6) . . ?
O10 O9 O11 62.5(14) 7_557 . ?
O10 O9 Cl2 122.9(18) 7_557 . ?
O11 O9 Cl2 96.8(10) . . ?
O10 O9 Cl2 58.6(13) 7_557 7_557 ?
O11 O9 Cl2 114.7(13) . 7_557 ?
Cl2 O9 Cl2 92.7(9) . 7_557 ?
O10 O9 Cl3 73.4(14) 7_557 . ?
O11 O9 Cl3 39.6(7) . . ?
Cl2 O9 Cl3 61.7(6) . . ?
Cl2 O9 Cl3 97.0(8) 7_557 . ?
O9 O10 O11 72.4(16) 7_557 7_557 ?
O9 O10 Cl2 90.8(16) 7_557 . ?
O11 O10 Cl2 146.5(15) 7_557 . ?
O9 O10 Cl3 80.9(15) 7_557 7_557 ?
O11 O10 Cl3 40.9(8) 7_557 7_557 ?
Cl2 O10 Cl3 109.2(9) . 7_557 ?
O9 O10 Cl2 36.4(12) 7_557 7_557 ?
O11 O10 Cl2 69.9(11) 7_557 7_557 ?
Cl2 O10 Cl2 79.4(8) . 7_557 ?
Cl3 O10 Cl2 54.1(5) 7_557 7_557 ?
O8 Cl3 O13 110.1(8) . . ?
O8 Cl3 O11 110.1(8) . . ?
O13 Cl3 O11 109.0(9) . . ?
O8 Cl3 O12 112.4(6) . . ?
O13 Cl3 O12 108.9(9) . . ?
O11 Cl3 O12 106.2(8) . . ?
O8 Cl3 Cl2 53.2(5) . . ?
O13 Cl3 Cl2 162.5(8) . . ?
O11 Cl3 Cl2 76.3(7) . . ?
O12 Cl3 Cl2 84.7(8) . . ?
O8 Cl3 O10 117.7(8) . 7_557 ?
O13 Cl3 O10 126.6(9) . 7_557 ?
O11 Cl3 O10 32.9(7) . 7_557 ?
O12 Cl3 O10 73.9(7) . 7_557 ?
Cl2 Cl3 O10 66.9(6) . 7_557 ?
O8 Cl3 O9 92.4(7) . . ?
O13 Cl3 O9 143.4(9) . . ?
O11 Cl3 O9 34.6(7) . . ?
O12 Cl3 O9 87.0(9) . . ?
Cl2 Cl3 O9 44.9(4) . . ?
O10 Cl3 O9 25.7(6) 7_557 . ?
O10 O11 O9 45.1(12) 7_557 . ?
O10 O11 Cl3 106.1(12) 7_557 . ?
O9 O11 Cl3 105.8(11) . . ?
O10 O11 Cl2 79.0(11) 7_557 . ?
O9 O11 Cl2 47.2(8) . . ?
Cl3 O11 Cl2 63.5(6) . . ?
Cl3 O12 Cl3 158.1(15) 7_557 . ?

loop_
_geom_bond_atom_site_label_1
_geom_bond_atom_site_label_2
_geom_bond_distance
_geom_bond_site_symmetry_2
_geom_bond_publ_flag
Cu1 N4 1.992(3) . ?
Cu1 N4 1.992(3) 7_556 ?
Cu1 N1 2.066(4) 6_556 ?
Cu1 N1 2.066(4) 3_554 ?
Cu1 O1 2.231(5) . ?
O2 C7 1.350(5) . ?
O2 C6 1.361(5) . ?
N1 C5 1.322(6) . ?
N1 C1 1.339(5) . ?
N1 Cu1 2.066(4) 4_455 ?
N2 C6 1.273(5) . ?
N2 N3 1.405(5) . ?
N3 C7 1.287(5) . ?
N4 C10 1.335(6) . ?
N4 C11 1.347(6) . ?
C1 C2 1.337(6) . ?
C2 C3 1.386(6) . ?
C3 C4 1.402(6) . ?
C3 C6 1.444(6) . ?
C4 C5 1.347(6) . ?
C7 C8 1.439(5) . ?
C8 C12 1.353(6) . ?
C8 C9 1.405(6) . ?
C9 C10 1.349(6) . ?
C11 C12 1.380(6) . ?
Cl1 O6 1.401(9) 7_556 ?
Cl1 O6 1.401(9) . ?
Cl1 O3 1.425(7) . ?
Cl1 O3 1.425(7) 7_556 ?
Cl1 O4 1.447(9) 7_556 ?
Cl1 O4 1.447(9) . ?
Cl1 O5 1.477(9) . ?
Cl1 O5 1.477(9) 7_556 ?
O6 O5 1.134(18) 7_556 ?
O6 O6 1.64(3) 7_556 ?
O5 O6 1.134(18) 7_556 ?
O4 O3 0.909(13) 7_556 ?
O3 O4 0.909(13) 7_556 ?
Cl2 O10 1.501(12) . ?
Cl2 O9 1.504(13) . ?
Cl2 O8 1.511(11) . ?
Cl2 O7 1.525(11) . ?
Cl2 O9 1.758(19) 7_557 ?
Cl2 Cl3 1.875(12) . ?
Cl2 O11 2.036(17) . ?
Cl2 O10 2.13(2) 7_557 ?
Cl2 Cl2 2.367(19) 7_557 ?
O8 Cl3 1.296(9) . ?
O9 O10 0.90(2) 7_557 ?
O9 O11 1.21(2) . ?
O9 Cl2 1.758(19) 7_557 ?
O9 Cl3 2.043(16) . ?
O10 O9 0.90(2) 7_557 ?
O10 O11 1.122(19) 7_557 ?
O10 Cl3 1.983(17) 7_557 ?
O10 Cl2 2.13(2) 7_557 ?
Cl3 O13 1.338(12) . ?
Cl3 O11 1.353(10) . ?
Cl3 O12 1.371(7) . ?
Cl3 O10 1.983(17) 7_557 ?
O11 O10 1.122(19) 7_557 ?
O12 Cl3 1.371(7) 7_557 ?
